data_4118857
loop_
_publ_author_name
'Simon N. Kessler'
'Markus Neuburger'
'Hermann A. Wegner'

_publ_section_title
;
 Domino Inverse Electron-Demand Diels-Alder/Cyclopropanation Reaction of
 Diazines Catalyzed by a Bidentate Lewis Acid
;
_journal_name_full 'Journal of the American Chemical Society'
_journal_page_first 17885
_journal_page_last 17888
_journal_paper_doi 10.1021/ja308858y
_journal_volume 134
_journal_year 2012
_chemical_formula_moiety 'C14 H14 O4'
_chemical_formula_sum 'C14 H14 O4'
_chemical_formula_weight 246.26
_space_group_IT_number 2
_symmetry_cell_setting triclinic
_symmetry_space_group_name_Hall '-P 1'
_symmetry_space_group_name_H-M 'P -1'
_atom_sites_solution_hydrogens difmap
_atom_sites_solution_primary other
_cell_angle_alpha 85.784(2)
_cell_angle_beta 70.323(2)
_cell_angle_gamma 81.371(2)
_cell_formula_units_Z 2
_cell_length_a 7.9941(2)
_cell_length_b 8.7241(3)
_cell_length_c 8.9308(3)
_cell_measurement_reflns_used 3200
_cell_measurement_temperature 123
_cell_measurement_theta_max 36
_cell_measurement_theta_min 3
_cell_volume 579.66(3)
_computing_cell_refinement 'Apex2 (Bruker AXS, 2006)'
_computing_data_collection 'Apex2 (Bruker AXS, 2006)'
_computing_data_reduction 'Apex2 (Bruker AXS, 2006)'
_computing_molecular_graphics 'CAMERON (Watkin et al., 1996)'
_computing_publication_material 'CRYSTALS (Betteridge et al., 2003)'
_computing_structure_refinement 'CRYSTALS (Betteridge et al., 2003)'
_computing_structure_solution 'Superflip (Palatinus & Chapuis, 2007)'
_diffrn_ambient_temperature 123
_diffrn_measured_fraction_theta_full 0.989
_diffrn_measured_fraction_theta_max 0.985
_diffrn_measurement_device Area
_diffrn_measurement_device_type 'Bruker Kappa Apex2'
_diffrn_measurement_method '\f & \w scans'
_diffrn_radiation_monochromator graphite
_diffrn_radiation_type 'Mo K\a'
_diffrn_radiation_wavelength 0.71073
_diffrn_reflns_av_R_equivalents 0.032
_diffrn_reflns_limit_h_max 11
_diffrn_reflns_limit_h_min -11
_diffrn_reflns_limit_k_max 12
_diffrn_reflns_limit_k_min -12
_diffrn_reflns_limit_l_max 12
_diffrn_reflns_limit_l_min -12
_diffrn_reflns_number 10613
_diffrn_reflns_theta_full 25.512
_diffrn_reflns_theta_max 30.014
_diffrn_reflns_theta_min 2.423
_diffrn_standards_number 0
_exptl_absorpt_coefficient_mu 0.103
_exptl_absorpt_correction_T_max 0.99
_exptl_absorpt_correction_T_min 0.99
_exptl_absorpt_correction_type multi-scan
_exptl_absorpt_process_details 'SADABS (Siemens, 1996)'
_exptl_crystal_colour colourless
_exptl_crystal_density_diffrn 1.411
_exptl_crystal_description block
_exptl_crystal_F_000 260
_exptl_crystal_size_max 0.210
_exptl_crystal_size_mid 0.130
_exptl_crystal_size_min 0.080
_refine_diff_density_max 0.30
_refine_diff_density_min -0.20
_refine_ls_extinction_method none
_refine_ls_goodness_of_fit_ref 1.1138
_refine_ls_hydrogen_treatment constr
_refine_ls_matrix_type full
_refine_ls_number_parameters 163
_refine_ls_number_reflns 2134
_refine_ls_number_restraints 0
_refine_ls_R_factor_all 0.0604
_refine_ls_R_factor_gt 0.0396
_refine_ls_shift/su_max 0.0010909
_refine_ls_shift/su_mean 0.0002349
_refine_ls_structure_factor_coef F
_refine_ls_weighting_details
;
 Method, part 1, Chebychev polynomial, (Watkin, 1994, Prince, 1982) 
 [weight] = 1.0/[A~0~*T~0~(x)+A~1~*T~1~(x) ... +A~n-1~]*T~n-1~(x)] 
 where A~i~ are the Chebychev coefficients listed below and x= Fcalc/Fmax 
 Method = Robust Weighting (Prince, 1982) 
 W = [weight] * [1-(deltaF/6*sigmaF)^2^]^2^ 
 A~i~ are: 
 0.195 0.172 0.590E-01 
;
_refine_ls_weighting_scheme calc
_refine_ls_wR_factor_all 0.0807
_refine_ls_wR_factor_gt 0.0439
_refine_ls_wR_factor_ref 0.0407
_reflns_limit_h_max 11
_reflns_limit_h_min -10
_reflns_limit_k_max 12
_reflns_limit_k_min -12
_reflns_limit_l_max 12
_reflns_limit_l_min 0
_reflns_number_gt 2442
_reflns_number_total 3345
_reflns_threshold_expression I>2.0\s(I)
_oxford_diffrn_Wilson_B_factor 0.00
_oxford_diffrn_Wilson_scale 0.00
_oxford_refine_ls_r_factor_ref 0.0358
_oxford_refine_ls_scale 0.2815(5)
_oxford_reflns_number_all 3340
_oxford_reflns_threshold_expression_ref I>3.0\s(I)
_cod_data_source_file ja308858y_si_003.cif
_cod_data_source_block 1
_cod_depositor_comments
;
The following automatic conversions were performed:

'_atom_sites_solution_primary' value 'Other' changed to 'other'
according to the built-in table from CIF Core dictionary named
'cif_core.dic' version 2.4.1 from 2010-06-29.

Automatic conversion script
Id: cif_fix_values 1715 2011-07-08 13:25:40Z adriana 
;
_cod_database_code 4118857

loop_
_symmetry_equiv_pos_as_xyz
x,y,z
-x,-y,-z

loop_
_atom_site_label
_atom_site_type_symbol
_atom_site_fract_x
_atom_site_fract_y
_atom_site_fract_z
_atom_site_U_iso_or_equiv
_atom_site_occupancy
_atom_site_adp_type
_atom_site_refinement_flags_posn
O1 O -0.12991(12) 1.02353(10) 0.86057(11) 0.0205 1.0000 Uani .
O2 O 0.45508(12) 0.84902(12) 0.33145(11) 0.0226 1.0000 Uani .
O3 O -0.30573(12) 0.53817(11) 0.99647(10) 0.0197 1.0000 Uani .
O4 O -0.41579(12) 0.57378(12) 0.79450(11) 0.0208 1.0000 Uani .
C1 C 0.07763(15) 0.83419(14) 0.69787(14) 0.0143 1.0000 Uani .
C2 C 0.01820(16) 0.99180(14) 0.72848(14) 0.0159 1.0000 Uani .
C3 C 0.10699(17) 1.10332(15) 0.62571(15) 0.0185 1.0000 Uani .
C4 C 0.25400(17) 1.05920(15) 0.49213(15) 0.0200 1.0000 Uani .
C5 C 0.31311(16) 0.90401(15) 0.46067(14) 0.0172 1.0000 Uani .
C6 C 0.22530(16) 0.78882(14) 0.56475(14) 0.0155 1.0000 Uani .
C7 C 0.29268(16) 0.62507(15) 0.53816(15) 0.0181 1.0000 Uani .
C8 C 0.21806(16) 0.51314(15) 0.63832(15) 0.0183 1.0000 Uani .
C9 C 0.05399(16) 0.54757(14) 0.77505(15) 0.0157 1.0000 Uani .
C10 C -0.01956(16) 0.71575(14) 0.80596(14) 0.0144 1.0000 Uani .
C11 C -0.11918(16) 0.61363(14) 0.74255(14) 0.0151 1.0000 Uani .
C12 C -0.28773(16) 0.57162(14) 0.85667(14) 0.0152 1.0000 Uani .
C13 C -0.1923(2) 1.18271(15) 0.89625(17) 0.0239 1.0000 Uani .
C14 C 0.53483(19) 0.96154(18) 0.21540(16) 0.0258 1.0000 Uani .
H1 H -0.5059 0.5450 0.8611 0.0327 1.0000 Uiso R
H31 H 0.0665 1.2080 0.6440 0.0203 1.0000 Uiso R
H41 H 0.3125 1.1371 0.4243 0.0225 1.0000 Uiso R
H71 H 0.3929 0.5966 0.4495 0.0209 1.0000 Uiso R
H81 H 0.2700 0.4084 0.6207 0.0218 1.0000 Uiso R
H91 H 0.0398 0.4795 0.8695 0.0178 1.0000 Uiso R
H101 H -0.0788 0.7461 0.9162 0.0166 1.0000 Uiso R
H111 H -0.1145 0.6285 0.6316 0.0174 1.0000 Uiso R
H131 H -0.2318 1.2351 0.8096 0.0341 1.0000 Uiso R
H132 H -0.0989 1.2341 0.9114 0.0344 1.0000 Uiso R
H133 H -0.2934 1.1881 0.9946 0.0357 1.0000 Uiso R
H141 H 0.4434 1.0211 0.1746 0.0383 1.0000 Uiso R
H142 H 0.5901 1.0319 0.2603 0.0377 1.0000 Uiso R
H143 H 0.6261 0.9023 0.1307 0.0376 1.0000 Uiso R

loop_
_atom_site_aniso_label
_atom_site_aniso_U_11
_atom_site_aniso_U_22
_atom_site_aniso_U_33
_atom_site_aniso_U_23
_atom_site_aniso_U_13
_atom_site_aniso_U_12
O1 0.0202(4) 0.0130(4) 0.0225(5) -0.0020(3) 0.0019(4) -0.0043(3)
O2 0.0195(4) 0.0267(5) 0.0162(4) 0.0039(4) 0.0024(4) -0.0077(4)
O3 0.0171(4) 0.0257(5) 0.0156(4) 0.0039(3) -0.0028(3) -0.0092(4)
O4 0.0145(4) 0.0301(5) 0.0173(4) 0.0032(4) -0.0025(3) -0.0102(4)
C1 0.0142(5) 0.0148(6) 0.0144(5) 0.0023(4) -0.0040(4) -0.0061(4)
C2 0.0154(5) 0.0155(6) 0.0166(6) 0.0014(4) -0.0037(4) -0.0055(4)
C3 0.0200(6) 0.0144(6) 0.0220(6) 0.0036(5) -0.0072(5) -0.0058(5)
C4 0.0200(6) 0.0215(7) 0.0195(6) 0.0078(5) -0.0066(5) -0.0101(5)
C5 0.0144(5) 0.0225(6) 0.0137(5) 0.0023(4) -0.0024(4) -0.0065(4)
C6 0.0145(5) 0.0171(6) 0.0148(5) 0.0016(4) -0.0041(4) -0.0047(4)
C7 0.0132(5) 0.0209(6) 0.0173(6) -0.0016(5) -0.0004(4) -0.0036(4)
C8 0.0146(5) 0.0153(6) 0.0226(6) -0.0016(5) -0.0027(5) -0.0027(4)
C9 0.0158(5) 0.0128(5) 0.0178(5) 0.0016(4) -0.0039(4) -0.0043(4)
C10 0.0152(5) 0.0133(5) 0.0133(5) 0.0011(4) -0.0021(4) -0.0049(4)
C11 0.0143(5) 0.0163(6) 0.0140(5) 0.0007(4) -0.0022(4) -0.0060(4)
C12 0.0150(5) 0.0127(5) 0.0167(5) -0.0007(4) -0.0024(4) -0.0044(4)
C13 0.0272(7) 0.0157(6) 0.0253(7) -0.0035(5) -0.0030(5) -0.0044(5)
C14 0.0221(6) 0.0360(8) 0.0165(6) 0.0086(5) -0.0009(5) -0.0124(6)

loop_
_atom_type_symbol
_atom_type_scat_dispersion_real
_atom_type_scat_dispersion_imag
_atom_type_scat_Cromer_Mann_a1
_atom_type_scat_Cromer_Mann_b1
_atom_type_scat_Cromer_Mann_a2
_atom_type_scat_Cromer_Mann_b2
_atom_type_scat_Cromer_Mann_a3
_atom_type_scat_Cromer_Mann_b3
_atom_type_scat_Cromer_Mann_a4
_atom_type_scat_Cromer_Mann_b4
_atom_type_scat_Cromer_Mann_c
_atom_type_scat_source
C 0.0033 0.0016 2.3100 20.8439 1.0200 10.2075 1.5886 0.5687 0.8650 51.6512 0.2156 'International Tables Vol C 4.2.6.8 and 6.1.1.4'
H 0.0000 0.0000 0.4930 10.5109 0.3229 26.1257 0.1402 3.1424 0.0408 57.7998 0.0030 'International Tables Vol C 4.2.6.8 and 6.1.1.4'
O 0.0106 0.0060 3.0485 13.2771 2.2868 5.7011 1.5463 0.3239 0.8670 32.9089 0.2508 'International Tables Vol C 4.2.6.8 and 6.1.1.4'

loop_
_geom_angle_atom_site_label_1
_geom_angle_atom_site_label_2
_geom_angle_atom_site_label_3
_geom_angle
_geom_angle_publ_flag
C2 O1 C13 116.96(10) yes
C5 O2 C14 116.66(11) yes
C12 O4 H1 110.5 no
C2 C1 C6 120.34(10) yes
C2 C1 C10 119.56(11) yes
C6 C1 C10 120.09(11) yes
C1 C2 O1 115.56(10) yes
C1 C2 C3 119.75(11) yes
O1 C2 C3 124.68(11) yes
C2 C3 C4 120.34(12) yes
C2 C3 H31 120.1 no
C4 C3 H31 119.5 no
C3 C4 C5 120.30(11) yes
C3 C4 H41 118.8 no
C5 C4 H41 120.9 no
C4 C5 O2 124.66(11) yes
C4 C5 C6 120.13(11) yes
O2 C5 C6 115.21(11) yes
C5 C6 C1 119.13(11) yes
C5 C6 C7 120.66(11) yes
C1 C6 C7 120.14(11) yes
C6 C7 C8 122.31(11) yes
C6 C7 H71 119.1 no
C8 C7 H71 118.5 no
C7 C8 C9 121.82(12) yes
C7 C8 H81 119.9 no
C9 C8 H81 118.2 no
C8 C9 C10 117.11(10) yes
C8 C9 C11 118.23(11) yes
C10 C9 C11 60.52(8) yes
C8 C9 H91 117.2 no
C10 C9 H91 115.8 no
C11 C9 H91 115.7 no
C9 C10 C1 118.19(10) yes
C9 C10 C11 60.52(8) yes
C1 C10 C11 118.74(10) yes
C9 C10 H101 117.8 no
C1 C10 H101 115.4 no
C11 C10 H101 115.1 no
C10 C11 C9 58.96(8) yes
C10 C11 C12 115.82(10) yes
C9 C11 C12 117.16(10) yes
C10 C11 H111 118.5 no
C9 C11 H111 117.9 no
C12 C11 H111 116.3 no
C11 C12 O4 113.67(10) yes
C11 C12 O3 122.56(11) yes
O4 C12 O3 123.77(11) yes
O1 C13 H131 109.7 no
O1 C13 H132 110.9 no
H131 C13 H132 110.3 no
O1 C13 H133 108.2 no
H131 C13 H133 109.3 no
H132 C13 H133 108.4 no
O2 C14 H141 109.7 no
O2 C14 H142 111.1 no
H141 C14 H142 110.2 no
O2 C14 H143 105.4 no
H141 C14 H143 110.2 no
H142 C14 H143 110.1 no

loop_
_geom_bond_atom_site_label_1
_geom_bond_atom_site_label_2
_geom_bond_distance
_geom_bond_publ_flag
O1 C2 1.3708(14) yes
O1 C13 1.4244(16) yes
O2 C5 1.3733(15) yes
O2 C14 1.4274(15) yes
O3 C12 1.2258(15) yes
O4 C12 1.3161(15) yes
O4 H1 0.825 no
C1 C2 1.4010(17) yes
C1 C6 1.3955(17) yes
C1 C10 1.4806(16) yes
C2 C3 1.3892(16) yes
C3 C4 1.3929(18) yes
C3 H31 0.929 no
C4 C5 1.3820(19) yes
C4 H41 0.944 no
C5 C6 1.4148(16) yes
C6 C7 1.4561(18) yes
C7 C8 1.3404(17) yes
C7 H71 0.934 no
C8 C9 1.4693(17) yes
C8 H81 0.946 no
C9 C10 1.5054(17) yes
C9 C11 1.5295(18) yes
C9 H91 0.979 no
C10 C11 1.5296(17) yes
C10 H101 0.975 no
C11 C12 1.4688(16) yes
C11 H111 0.978 no
C13 H131 0.988 no
C13 H132 0.976 no
C13 H133 0.971 no
C14 H141 0.987 no
C14 H142 0.985 no
C14 H143 0.972 no

loop_
_geom_hbond_atom_site_label_D
_geom_hbond_atom_site_label_H
_geom_hbond_atom_site_label_A
_geom_hbond_site_symmetry_A
_geom_hbond_angle_DHA
_geom_hbond_distance_DH
_geom_hbond_distance_HA
_geom_hbond_distance_DA
_geom_hbond_publ_flag
O4 H1 O3 2_467 174.30(4) 0.825 1.820 2.6421(19) yes
